data_4517533
loop_
_publ_author_name
'Bismuto, Alessandro'
'Delcaillau, Tristan'
'M\"uller, Patrick'
'Morandi, Bill'

_publ_section_title
;
 Nickel-Catalyzed Amination of Aryl Thioethers: A Combined Synthetic and
 Mechanistic Study
;
_journal_name_full 'ACS Catalysis'
_journal_page_first 4630
_journal_page_last 4639
_journal_paper_doi 10.1021/acscatal.0c00393
_journal_year 2020
_chemical_formula_moiety 'C32 H53 Br Ni P2, C4 H8 O'
_chemical_formula_sum 'C36 H61 Br Ni O P2'
_chemical_formula_weight 710.40
_space_group_crystal_system monoclinic
_space_group_IT_number 14
_space_group_name_Hall '-P 2yn'
_space_group_name_H-M_alt 'P 1 21/n 1'
_atom_sites_solution_hydrogens geom
_atom_sites_solution_primary dual
_audit_creation_date 2019-10-21
_audit_creation_method
;
Olex2 1.3
(compiled 2019.09.11 svn.r3662 for OlexSys, GUI svn.r5938)
;
_cell_angle_alpha 90
_cell_angle_beta 105.2920(10)
_cell_angle_gamma 90
_cell_formula_units_Z 4
_cell_length_a 10.56520(10)
_cell_length_b 22.46960(10)
_cell_length_c 15.30990(10)
_cell_measurement_reflns_used 29418
_cell_measurement_temperature 100.0(1)
_cell_measurement_theta_max 79.3110
_cell_measurement_theta_min 3.9200
_cell_volume 3505.82(5)
_computing_cell_refinement 'CrysAlisPro 1.171.40.42a (Rigaku OD, 2019)'
_computing_data_collection 'CrysAlisPro 1.171.40.42a (Rigaku OD, 2019)'
_computing_data_reduction 'CrysAlisPro 1.171.40.42a (Rigaku OD, 2019)'
_computing_molecular_graphics 'Olex2 1.3 (Dolomanov et al., 2009)'
_computing_publication_material 'Olex2 1.3 (Dolomanov et al., 2009)'
_computing_structure_refinement 'ShelXL 2018/3 (Sheldrick, 2015)'
_computing_structure_solution 'SHELXT 2014/4 (Sheldrick, 2014)'
_diffrn_ambient_environment N~2~
_diffrn_ambient_temperature 100.0(1)
_diffrn_detector 'CCD plate'
_diffrn_detector_area_resol_mean 5.8140
_diffrn_detector_type 'Pilatus 300K'
_diffrn_measured_fraction_theta_full 1.000
_diffrn_measured_fraction_theta_max 0.990
_diffrn_measurement_details
;
List of Runs (angles in degrees, time in seconds):

  # Type    Start    End  Width  t~exp~   \w     \q     \k     \f   Frames
--------------------------------------------------------------------------
  1  \w    -23.00   9.00   0.50    0.73    --   49.37 -19.00 -30.00   64
  2  \w     74.00 104.00   0.50    2.70    --  110.00 -99.00  90.00   60
  3  \w     77.00 134.00   0.50    2.70    --  110.00 -77.00 150.00  114
  4  \w     71.00  98.00   0.50    2.70    --  110.00-125.00 120.00   54
  5  \w     50.00  76.00   0.50    2.70    --  110.00 -99.00 150.00   52
  6  \w     38.00  65.00   0.50    2.70    --  110.00 -57.00 120.00   54
  7  \w     38.00  65.00   0.50    2.70    --  110.00 -57.00  60.00   54
  8  \w     42.00  67.00   0.50    2.70    --  110.00 -57.00  30.00   50
  9  \w     38.00  67.00   0.50    2.70    --  110.00 -57.00  90.00   58
 10  \w     40.00  65.00   0.50    2.70    --  110.00 -57.00 150.00   50
 11  \w     49.00 117.00   0.50    2.70    --  110.00-125.00  60.00  136
 12  \w     85.00 117.00   0.50    2.70    --  110.00-125.00 -60.00   64
 13  \w     71.00 117.00   0.50    2.70    --  110.00-125.00-150.00   92
 14  \w     40.00  65.00   0.50    2.70    --  110.00 -57.00-150.00   50
 15  \w     38.00  68.00   0.50    2.70    --  110.00 -57.00 -90.00   60
 16  \w     39.00  64.00   0.50    2.70    --  110.00 -57.00 -60.00   50
 17  \w     44.00  69.00   0.50    2.70    --  110.00-125.00-150.00   50
 18  \w     41.00  68.00   0.50    2.70    --  110.00 -57.00-180.00   54
 19  \w    110.00 178.00   0.50    2.70    --  110.00  38.00 -60.00  136
 20  \w    139.00 178.00   0.50    2.70    --  110.00  38.00   0.00   78
 21  \w    112.00 177.00   0.50    2.70    --  110.00  57.00  60.00  130
 22  \w    144.00 170.00   0.50    2.70    --  110.00  57.00 120.00   52
 23  \w    149.00 176.00   0.50    2.70    --  110.00 125.00  90.00   54
 24  \w    139.00 164.00   0.50    2.70    --  110.00 125.00  60.00   50
 25  \w    102.00 127.00   0.50    2.70    --  110.00 125.00  90.00   50
 26  \w     95.00 124.00   0.50    2.70    --  110.00 125.00  60.00   58
 27  \w     94.00 177.00   0.50    2.70    --  110.00  57.00 -30.00  166
 28  \w    145.00 174.00   0.50    2.70    --  110.00  57.00-120.00   58
 29  \w     94.00 174.00   0.50    2.70    --  110.00  57.00 -90.00  160
 30  \w     94.00 134.00   0.50    2.70    --  110.00  57.00-120.00   80
 31  \w     74.00 117.00   0.50    0.73    --   49.37 178.00 -60.00   86
 32  \w     95.00 132.00   0.50    2.70    --  110.00  57.00 120.00   74
 33  \w     41.00  66.00   0.50    2.70    --  110.00-125.00 120.00   50
 34  \w    -25.00   8.00   0.50    0.73    --   49.37 -19.00 150.00   66
 35  \w     -8.00  26.00   0.50    0.73    --  -49.87  19.00 -60.00   68
 36  \w     -4.00  23.00   0.50    0.73    --  -49.87  19.00  30.00   54
 37  \w     -9.00  26.00   0.50    0.73    --  -49.87  19.00  60.00   70
 38  \w      0.00  26.00   0.50    0.73    --  -49.87  19.00 150.00   52
 39  \w    -63.00  17.00   0.50    0.73    --  -49.87  57.00 120.00  160
 40  \w    -36.00 -11.00   0.50    2.70    --  -70.00  38.00 -60.00   50
 41  \w    -38.00 -13.00   0.50    2.70    --  -70.00  38.00 -90.00   50
 42  \w    -25.00   1.00   0.50    2.70    --  -70.00  38.00-150.00   52
 43  \w    -89.00 -58.00   0.50    2.70    --  -70.00 -38.00 -90.00   62
 44  \w   -124.00 -46.00   0.50    0.73    --  -49.87 -38.00   0.00  156
 45  \w   -134.00 -97.00   0.50    2.70    --  -70.00 -99.00-180.00   74
 46  \w   -145.00-120.00   0.50    2.70    --  -70.00 -38.00 -90.00   50
 47  \w   -140.00-114.00   0.50    2.70    --  -70.00 -99.00  90.00   52
 48  \w    -87.00 -25.00   0.50    2.70    --  -70.00 125.00   0.00  124
;
_diffrn_measurement_device 'four-circle diffractometer'
_diffrn_measurement_device_type 'XtaLAB Synergy, Dualflex, Pilatus 300K'
_diffrn_measurement_method '\w scans'
_diffrn_orient_matrix_type 'CrysAlisPro convention (1999,Acta A55,543-557)'
_diffrn_orient_matrix_UB_11 -0.0360453000
_diffrn_orient_matrix_UB_12 0.0637202000
_diffrn_orient_matrix_UB_13 0.0218280000
_diffrn_orient_matrix_UB_21 0.0200625000
_diffrn_orient_matrix_UB_22 -0.0175970000
_diffrn_orient_matrix_UB_23 0.1000109000
_diffrn_orient_matrix_UB_31 0.1453581000
_diffrn_orient_matrix_UB_32 0.0182272000
_diffrn_orient_matrix_UB_33 0.0200864000
_diffrn_radiation_monochromator mirror
_diffrn_radiation_probe x-ray
_diffrn_radiation_type 'Cu K\a'
_diffrn_radiation_wavelength 1.54184
_diffrn_reflns_av_R_equivalents 0.0383
_diffrn_reflns_av_unetI/netI 0.0236
_diffrn_reflns_Laue_measured_fraction_full 1.000
_diffrn_reflns_Laue_measured_fraction_max 0.990
_diffrn_reflns_limit_h_max 13
_diffrn_reflns_limit_h_min -11
_diffrn_reflns_limit_k_max 28
_diffrn_reflns_limit_k_min -28
_diffrn_reflns_limit_l_max 19
_diffrn_reflns_limit_l_min -19
_diffrn_reflns_number 48346
_diffrn_reflns_point_group_measured_fraction_full 1.000
_diffrn_reflns_point_group_measured_fraction_max 0.990
_diffrn_reflns_theta_full 67.684
_diffrn_reflns_theta_max 79.696
_diffrn_reflns_theta_min 3.581
_diffrn_source 'micro-focus sealed X-ray tube'
_diffrn_source_type 'PhotonJet (Cu) X-ray Source'
_exptl_absorpt_coefficient_mu 3.183
_exptl_absorpt_correction_T_max 1.000
_exptl_absorpt_correction_T_min 0.814
_exptl_absorpt_correction_type gaussian
_exptl_absorpt_process_details
;
CrysAlisPro 1.171.40.42a (Rigaku Oxford Diffraction, 2019)
Numerical absorption correction based on gaussian integration over
			a multifaceted crystal model
Empirical absorption correction using spherical harmonics,
 implemented in SCALE3 ABSPACK scaling algorithm.
;
_exptl_crystal_colour 'clear dark orange'
_exptl_crystal_colour_lustre clear
_exptl_crystal_colour_modifier dark
_exptl_crystal_colour_primary orange
_exptl_crystal_density_diffrn 1.346
_exptl_crystal_description block
_exptl_crystal_F_000 1512
_exptl_crystal_size_max 0.084
_exptl_crystal_size_mid 0.054
_exptl_crystal_size_min 0.034
_refine_diff_density_max 0.492
_refine_diff_density_min -0.269
_refine_diff_density_rms 0.053
_refine_ls_extinction_method none
_refine_ls_goodness_of_fit_ref 1.051
_refine_ls_hydrogen_treatment constr
_refine_ls_matrix_type full
_refine_ls_number_parameters 416
_refine_ls_number_reflns 7560
_refine_ls_number_restraints 73
_refine_ls_restrained_S_all 1.047
_refine_ls_R_factor_all 0.0272
_refine_ls_R_factor_gt 0.0239
_refine_ls_shift/su_max 0.004
_refine_ls_shift/su_mean 0.000
_refine_ls_structure_factor_coef Fsqd
_refine_ls_weighting_details 'w=1/[\s^2^(Fo^2^)+(0.0300P)^2^+1.5450P] where P=(Fo^2^+2Fc^2^)/3'
_refine_ls_weighting_scheme calc
_refine_ls_wR_factor_gt 0.0608
_refine_ls_wR_factor_ref 0.0622
_reflns_Friedel_coverage 0.000
_reflns_number_gt 6892
_reflns_number_total 7560
_reflns_threshold_expression 'I > 2\s(I)'
_cod_data_source_file cs0c00393_si_004.cif
_cod_data_source_block bm191019_1_1
_cod_depositor_comments 'Adding full bibliography for 4517528--4517534.cif.'
_cod_database_code 4517533
_shelx_shelxl_version_number 2018/3
_chemical_oxdiff_formula C36H61BrNiOP2
_shelx_space_group_comment
;
The symmetry employed for this shelxl refinement is uniquely defined
by the following loop, which should always be used as a source of
symmetry information in preference to the above space-group names.
They are only intended as comments.
;
_reflns_odcompleteness_completeness 99.98
_reflns_odcompleteness_iscentric 1
_reflns_odcompleteness_theta 66.97
_olex2_refinement_description
;
1. Fixed Uiso
 At 1.2 times of:
  All C(H) groups, All C(H,H) groups
2. Restrained distances
 O1A-C1A \\sim O1A-C4A \\sim O1B-C1B \\sim O1B-C4B
 with sigma of 0.02
 C2A-C1A \\sim C4A-C3A \\sim C2B-C1B \\sim C4B-C3B
 with sigma of 0.02
 C3A-C2A \\sim C3B-C2B
 with sigma of 0.02
3. Rigid body (RIGU) restrains
 O1A, C1A, C2A, C3A, C4A
 with sigma for 1-2 distances of 0.004 and sigma for 1-3 distances of 0.004
 O1B, C1B, C2B, C3B, C4B
 with sigma for 1-2 distances of 0.004 and sigma for 1-3 distances of 0.004
4. Others
 Sof(O1B)=Sof(C1B)=Sof(H1BA)=Sof(H1BB)=Sof(C2B)=Sof(H2BA)=Sof(H2BB)=Sof(C3B)=
 Sof(H3BA)=Sof(H3BB)=Sof(C4B)=Sof(H4BA)=Sof(H4BB)=1-FVAR(1)
 Sof(O1A)=Sof(C1A)=Sof(H1AA)=Sof(H1AB)=Sof(C2A)=Sof(H2AA)=Sof(H2AB)=Sof(C3A)=
 Sof(H3AA)=Sof(H3AB)=Sof(C4A)=Sof(H4AA)=Sof(H4AB)=FVAR(1)
5.a Ternary CH refined with riding coordinates:
 C9(H9), C15(H15), C21(H21), C27(H27)
5.b Secondary CH2 refined with riding coordinates:
 C1(H1A,H1B), C2(H2A,H2B), C10(H10A,H10B), C11(H11A,H11B), C12(H12A,H12B),
 C13(H13A,H13B), C14(H14A,H14B), C16(H16A,H16B), C17(H17A,H17B), C18(H18A,H18B),
  C19(H19A,H19B), C20(H20A,H20B), C22(H22A,H22B), C23(H23A,H23B), C24(H24A,
 H24B), C25(H25A,H25B), C26(H26A,H26B), C28(H28A,H28B), C29(H29A,H29B),
 C30(H30A,H30B), C31(H31A,H31B), C32(H32A,H32B), C1A(H1AA,H1AB), C2A(H2AA,H2AB),
  C3A(H3AA,H3AB), C4A(H4AA,H4AB), C1B(H1BA,H1BB), C2B(H2BA,H2BB), C3B(H3BA,
 H3BB), C4B(H4BA,H4BB)
5.c Aromatic/amide H refined with riding coordinates:
 C4(H4), C5(H5), C6(H6), C7(H7), C8(H8)
;
_olex2_date_sample_data_collection 2019-10-16
_olex2_date_sample_submission 2019-10-16
_olex2_submission_original_sample_id bm191019_1_1
_olex2_submission_special_instructions 'No special instructions were received'
_oxdiff_exptl_absorpt_empirical_details
;
Empirical correction (ABSPACK) includes:
- Absorption correction using spherical harmonics
- Frame scaling
- Detector area scaling
;
_oxdiff_exptl_absorpt_empirical_full_max 1.544
_oxdiff_exptl_absorpt_empirical_full_min 0.829

loop_
_space_group_symop_operation_xyz
'x, y, z'
'-x+1/2, y+1/2, -z+1/2'
'-x, -y, -z'
'x-1/2, -y-1/2, z-1/2'

loop_
_atom_site_label
_atom_site_type_symbol
_atom_site_fract_x
_atom_site_fract_y
_atom_site_fract_z
_atom_site_U_iso_or_equiv
_atom_site_adp_type
_atom_site_occupancy
_atom_site_site_symmetry_order
_atom_site_calc_flag
_atom_site_refinement_flags_posn
_atom_site_refinement_flags_adp
_atom_site_refinement_flags_occupancy
_atom_site_disorder_assembly
_atom_site_disorder_group
Br1 Br 0.36597(2) 0.78029(2) 0.42456(2) 0.01631(5) Uani 1 1 d . . . . .
Ni1 Ni 0.39493(2) 0.73958(2) 0.56956(2) 0.01132(6) Uani 1 1 d . . . . .
P1 P 0.42659(3) 0.69938(2) 0.70045(2) 0.01134(7) Uani 1 1 d . . . . .
P2 P 0.52796(3) 0.81345(2) 0.63205(2) 0.01184(7) Uani 1 1 d . . . . .
C1 C 0.51922(13) 0.75164(6) 0.78731(9) 0.0142(3) Uani 1 1 d . . . . .
H1A H 0.457854 0.775444 0.809667 0.017 Uiso 1 1 calc R U . . .
H1B H 0.572413 0.729120 0.837835 0.017 Uiso 1 1 calc R U . . .
C2 C 0.60839(13) 0.79309(6) 0.75032(9) 0.0148(3) Uani 1 1 d . . . . .
H2A H 0.690981 0.773272 0.753300 0.018 Uiso 1 1 calc R U . . .
H2B H 0.626868 0.828771 0.787166 0.018 Uiso 1 1 calc R U . . .
C3 C 0.27952(13) 0.67498(6) 0.51791(9) 0.0146(3) Uani 1 1 d . . . . .
C4 C 0.32355(15) 0.62037(7) 0.49288(10) 0.0204(3) Uani 1 1 d . . . . .
H4 H 0.413248 0.613032 0.506248 0.024 Uiso 1 1 calc R U . . .
C5 C 0.23618(17) 0.57674(7) 0.44843(12) 0.0279(3) Uani 1 1 d . . . . .
H5 H 0.268403 0.541347 0.431223 0.033 Uiso 1 1 calc R U . . .
C6 C 0.10252(17) 0.58551(7) 0.42971(11) 0.0274(4) Uani 1 1 d . . . . .
H6 H 0.044495 0.555875 0.401653 0.033 Uiso 1 1 calc R U . . .
C7 C 0.05588(15) 0.63932(7) 0.45343(10) 0.0216(3) Uani 1 1 d . . . . .
H7 H -0.034015 0.645862 0.441221 0.026 Uiso 1 1 calc R U . . .
C8 C 0.14312(14) 0.68331(6) 0.49529(9) 0.0161(3) Uani 1 1 d . . . . .
H8 H 0.110063 0.719518 0.508796 0.019 Uiso 1 1 calc R U . . .
C9 C 0.52214(13) 0.62974(6) 0.71591(9) 0.0135(3) Uani 1 1 d . . . . .
H9 H 0.465659 0.599526 0.678846 0.016 Uiso 1 1 calc R U . . .
C10 C 0.64451(13) 0.63448(6) 0.68042(10) 0.0159(3) Uani 1 1 d . . . . .
H10A H 0.619807 0.648744 0.618427 0.019 Uiso 1 1 calc R U . . .
H10B H 0.705352 0.662851 0.716792 0.019 Uiso 1 1 calc R U . . .
C11 C 0.71121(15) 0.57371(7) 0.68432(11) 0.0211(3) Uani 1 1 d . . . . .
H11A H 0.652802 0.546389 0.643771 0.025 Uiso 1 1 calc R U . . .
H11B H 0.790216 0.577720 0.663870 0.025 Uiso 1 1 calc R U . . .
C12 C 0.74664(15) 0.54823(7) 0.78001(11) 0.0243(3) Uani 1 1 d . . . . .
H12A H 0.813097 0.573050 0.819126 0.029 Uiso 1 1 calc R U . . .
H12B H 0.783077 0.508657 0.779341 0.029 Uiso 1 1 calc R U . . .
C13 C 0.62675(15) 0.54500(6) 0.81771(10) 0.0211(3) Uani 1 1 d . . . . .
H13A H 0.653394 0.531378 0.880003 0.025 Uiso 1 1 calc R U . . .
H13B H 0.564707 0.516426 0.782959 0.025 Uiso 1 1 calc R U . . .
C14 C 0.56019(14) 0.60589(6) 0.81369(10) 0.0174(3) Uani 1 1 d . . . . .
H14A H 0.619460 0.633663 0.852678 0.021 Uiso 1 1 calc R U . . .
H14B H 0.482204 0.602319 0.835440 0.021 Uiso 1 1 calc R U . . .
C15 C 0.28555(13) 0.68085(6) 0.74626(9) 0.0143(3) Uani 1 1 d . . . . .
H15 H 0.319699 0.678374 0.812204 0.017 Uiso 1 1 calc R U . . .
C16 C 0.21901(14) 0.62075(6) 0.71455(10) 0.0164(3) Uani 1 1 d . . . . .
H16A H 0.186983 0.620622 0.649061 0.020 Uiso 1 1 calc R U . . .
H16B H 0.282646 0.588905 0.732037 0.020 Uiso 1 1 calc R U . . .
C17 C 0.10463(14) 0.60997(7) 0.75644(11) 0.0200(3) Uani 1 1 d . . . . .
H17A H 0.061428 0.572936 0.733304 0.024 Uiso 1 1 calc R U . . .
H17B H 0.138150 0.606132 0.821575 0.024 Uiso 1 1 calc R U . . .
C18 C 0.00510(14) 0.66062(7) 0.73512(11) 0.0207(3) Uani 1 1 d . . . . .
H18A H -0.033827 0.662500 0.670287 0.025 Uiso 1 1 calc R U . . .
H18B H -0.064444 0.653052 0.764270 0.025 Uiso 1 1 calc R U . . .
C19 C 0.07060(14) 0.71984(6) 0.76807(10) 0.0180(3) Uani 1 1 d . . . . .
H19A H 0.102299 0.719203 0.833576 0.022 Uiso 1 1 calc R U . . .
H19B H 0.006657 0.751636 0.751415 0.022 Uiso 1 1 calc R U . . .
C20 C 0.18554(14) 0.73206(6) 0.72694(10) 0.0160(3) Uani 1 1 d . . . . .
H20A H 0.228770 0.768693 0.751979 0.019 Uiso 1 1 calc R U . . .
H20B H 0.152357 0.737224 0.662008 0.019 Uiso 1 1 calc R U . . .
C21 C 0.45324(13) 0.88742(6) 0.64072(9) 0.0145(3) Uani 1 1 d . . . . .
H21 H 0.519276 0.911556 0.682905 0.017 Uiso 1 1 calc R U . . .
C22 C 0.33486(14) 0.88140(6) 0.68057(10) 0.0182(3) Uani 1 1 d . . . . .
H22A H 0.269678 0.855840 0.641777 0.022 Uiso 1 1 calc R U . . .
H22B H 0.362753 0.862776 0.739706 0.022 Uiso 1 1 calc R U . . .
C23 C 0.27288(16) 0.94197(7) 0.68967(11) 0.0224(3) Uani 1 1 d . . . . .
H23A H 0.194710 0.936075 0.710545 0.027 Uiso 1 1 calc R U . . .
H23B H 0.334173 0.965625 0.734660 0.027 Uiso 1 1 calc R U . . .
C24 C 0.23644(15) 0.97570(7) 0.59986(11) 0.0218(3) Uani 1 1 d . . . . .
H24A H 0.167372 0.954494 0.556752 0.026 Uiso 1 1 calc R U . . .
H24B H 0.203577 1.014873 0.609040 0.026 Uiso 1 1 calc R U . . .
C25 C 0.35554(15) 0.98194(6) 0.56195(10) 0.0191(3) Uani 1 1 d . . . . .
H25A H 0.421586 1.006087 0.602705 0.023 Uiso 1 1 calc R U . . .
H25B H 0.329869 1.002017 0.503855 0.023 Uiso 1 1 calc R U . . .
C26 C 0.41381(14) 0.92094(6) 0.55024(10) 0.0165(3) Uani 1 1 d . . . . .
H26A H 0.490262 0.926141 0.527203 0.020 Uiso 1 1 calc R U . . .
H26B H 0.349718 0.897707 0.506458 0.020 Uiso 1 1 calc R U . . .
C27 C 0.66296(13) 0.82932(6) 0.57938(9) 0.0148(3) Uani 1 1 d . . . . .
H27 H 0.622271 0.843594 0.517891 0.018 Uiso 1 1 calc R U . . .
C28 C 0.75944(14) 0.87759(6) 0.62639(10) 0.0188(3) Uani 1 1 d . . . . .
H28A H 0.802364 0.865164 0.687726 0.023 Uiso 1 1 calc R U . . .
H28B H 0.711991 0.914131 0.629594 0.023 Uiso 1 1 calc R U . . .
C29 C 0.86306(15) 0.88895(7) 0.57444(12) 0.0227(3) Uani 1 1 d . . . . .
H29A H 0.820636 0.904902 0.515059 0.027 Uiso 1 1 calc R U . . .
H29B H 0.925315 0.918345 0.606633 0.027 Uiso 1 1 calc R U . . .
C30 C 0.93642(14) 0.83191(7) 0.56364(11) 0.0217(3) Uani 1 1 d . . . . .
H30A H 0.996463 0.840050 0.526882 0.026 Uiso 1 1 calc R U . . .
H30B H 0.987603 0.818566 0.622652 0.026 Uiso 1 1 calc R U . . .
C31 C 0.84117(15) 0.78289(7) 0.51917(11) 0.0219(3) Uani 1 1 d . . . . .
H31A H 0.889685 0.746406 0.517821 0.026 Uiso 1 1 calc R U . . .
H31B H 0.798824 0.794067 0.457143 0.026 Uiso 1 1 calc R U . . .
C32 C 0.73636(14) 0.77176(6) 0.56981(10) 0.0177(3) Uani 1 1 d . . . . .
H32A H 0.777559 0.755915 0.629468 0.021 Uiso 1 1 calc R U . . .
H32B H 0.674300 0.742414 0.537237 0.021 Uiso 1 1 calc R U . . .
O1A O 0.4874(3) 0.43428(14) 0.6655(2) 0.0401(8) Uani 0.669(6) 1 d D . P A 1
C1A C 0.4572(3) 0.37255(16) 0.6636(2) 0.0278(7) Uani 0.669(6) 1 d D . P A 1
H1AA H 0.440841 0.360477 0.720439 0.033 Uiso 0.669(6) 1 calc R U P A 1
H1AB H 0.529857 0.349331 0.654189 0.033 Uiso 0.669(6) 1 calc R U P A 1
C2A C 0.3358(4) 0.36263(15) 0.5863(3) 0.0323(8) Uani 0.669(6) 1 d D . P A 1
H2AA H 0.277074 0.334101 0.602661 0.039 Uiso 0.669(6) 1 calc R U P A 1
H2AB H 0.358561 0.348922 0.532322 0.039 Uiso 0.669(6) 1 calc R U P A 1
C3A C 0.2752(9) 0.4244(4) 0.5727(8) 0.0328(17) Uani 0.669(6) 1 d D . P A 1
H3AA H 0.223374 0.430107 0.510839 0.039 Uiso 0.669(6) 1 calc R U P A 1
H3AB H 0.220595 0.431530 0.613605 0.039 Uiso 0.669(6) 1 calc R U P A 1
C4A C 0.3952(11) 0.4640(5) 0.5948(10) 0.0297(17) Uani 0.669(6) 1 d D . P A 1
H4AA H 0.429384 0.468816 0.542353 0.036 Uiso 0.669(6) 1 calc R U P A 1
H4AB H 0.374229 0.502923 0.614563 0.036 Uiso 0.669(6) 1 calc R U P A 1
O1B O 0.2917(5) 0.3735(2) 0.5382(4) 0.0399(15) Uani 0.331(6) 1 d D . P A 2
C1B C 0.3942(9) 0.3567(3) 0.6159(6) 0.0315(19) Uani 0.331(6) 1 d D . P A 2
H1BA H 0.451498 0.327761 0.598676 0.038 Uiso 0.331(6) 1 calc R U P A 2
H1BB H 0.356898 0.338671 0.661029 0.038 Uiso 0.331(6) 1 calc R U P A 2
C2B C 0.4714(8) 0.4115(4) 0.6544(5) 0.0233(15) Uani 0.331(6) 1 d D . P A 2
H2BA H 0.557732 0.411397 0.643366 0.028 Uiso 0.331(6) 1 calc R U P A 2
H2BB H 0.480671 0.415155 0.718906 0.028 Uiso 0.331(6) 1 calc R U P A 2
C3B C 0.384(2) 0.4614(10) 0.601(2) 0.032(4) Uani 0.331(6) 1 d D . P A 2
H3BA H 0.371928 0.493175 0.640613 0.038 Uiso 0.331(6) 1 calc R U P A 2
H3BB H 0.422316 0.477928 0.554891 0.038 Uiso 0.331(6) 1 calc R U P A 2
C4B C 0.2558(16) 0.4313(6) 0.5576(13) 0.022(2) Uani 0.331(6) 1 d D . P A 2
H4BA H 0.200220 0.430142 0.598857 0.026 Uiso 0.331(6) 1 calc R U P A 2
H4BB H 0.209528 0.451691 0.502604 0.026 Uiso 0.331(6) 1 calc R U P A 2

loop_
_atom_site_aniso_label
_atom_site_aniso_U_11
_atom_site_aniso_U_22
_atom_site_aniso_U_33
_atom_site_aniso_U_23
_atom_site_aniso_U_13
_atom_site_aniso_U_12
Br1 0.01790(8) 0.01868(8) 0.01138(7) 0.00139(5) 0.00214(5) -0.00309(5)
Ni1 0.01115(11) 0.01179(12) 0.01060(11) -0.00006(8) 0.00212(8) -0.00086(8)
P1 0.01128(16) 0.01160(15) 0.01104(15) 0.00042(11) 0.00278(12) -0.00013(12)
P2 0.01125(16) 0.01167(15) 0.01228(15) 0.00070(12) 0.00250(12) -0.00052(12)
C1 0.0160(6) 0.0134(6) 0.0125(6) -0.0003(5) 0.0026(5) -0.0006(5)
C2 0.0141(6) 0.0146(6) 0.0142(6) 0.0004(5) 0.0011(5) -0.0011(5)
C3 0.0157(6) 0.0162(6) 0.0114(6) 0.0014(5) 0.0025(5) -0.0008(5)
C4 0.0191(7) 0.0191(7) 0.0207(7) -0.0022(6) 0.0013(6) 0.0018(6)
C5 0.0338(9) 0.0172(7) 0.0279(8) -0.0056(6) -0.0002(7) 0.0012(6)
C6 0.0291(9) 0.0196(7) 0.0264(8) -0.0018(6) -0.0051(6) -0.0099(6)
C7 0.0169(7) 0.0262(8) 0.0192(7) 0.0049(6) 0.0001(6) -0.0051(6)
C8 0.0169(7) 0.0178(7) 0.0129(6) 0.0012(5) 0.0028(5) -0.0010(5)
C9 0.0134(6) 0.0117(6) 0.0146(6) -0.0001(5) 0.0023(5) 0.0000(5)
C10 0.0135(6) 0.0153(6) 0.0193(7) 0.0003(5) 0.0047(5) 0.0012(5)
C11 0.0177(7) 0.0176(7) 0.0281(8) -0.0020(6) 0.0061(6) 0.0022(5)
C12 0.0214(8) 0.0163(7) 0.0326(8) 0.0020(6) 0.0026(6) 0.0061(6)
C13 0.0228(7) 0.0155(7) 0.0225(7) 0.0043(6) 0.0013(6) 0.0011(6)
C14 0.0185(7) 0.0169(7) 0.0161(7) 0.0027(5) 0.0031(5) 0.0010(5)
C15 0.0135(6) 0.0156(6) 0.0140(6) 0.0011(5) 0.0039(5) -0.0002(5)
C16 0.0148(6) 0.0144(6) 0.0205(7) 0.0019(5) 0.0055(5) 0.0001(5)
C17 0.0179(7) 0.0186(7) 0.0249(7) 0.0036(6) 0.0078(6) -0.0021(5)
C18 0.0137(7) 0.0243(7) 0.0246(7) 0.0015(6) 0.0060(6) -0.0003(6)
C19 0.0155(7) 0.0198(7) 0.0201(7) 0.0015(5) 0.0075(5) 0.0023(5)
C20 0.0155(6) 0.0162(6) 0.0177(7) 0.0009(5) 0.0066(5) 0.0009(5)
C21 0.0136(6) 0.0125(6) 0.0172(6) 0.0003(5) 0.0039(5) -0.0003(5)
C22 0.0201(7) 0.0157(6) 0.0212(7) 0.0032(5) 0.0094(6) 0.0018(5)
C23 0.0249(8) 0.0202(7) 0.0260(8) 0.0035(6) 0.0136(6) 0.0050(6)
C24 0.0215(7) 0.0167(7) 0.0283(8) 0.0039(6) 0.0087(6) 0.0056(6)
C25 0.0215(7) 0.0152(7) 0.0206(7) 0.0025(5) 0.0054(6) 0.0009(5)
C26 0.0195(7) 0.0135(6) 0.0173(7) 0.0024(5) 0.0061(5) 0.0014(5)
C27 0.0130(6) 0.0159(6) 0.0156(6) 0.0022(5) 0.0037(5) -0.0002(5)
C28 0.0160(7) 0.0159(7) 0.0250(7) -0.0004(6) 0.0062(6) -0.0016(5)
C29 0.0172(7) 0.0181(7) 0.0344(9) 0.0044(6) 0.0097(6) -0.0013(6)
C30 0.0136(7) 0.0233(7) 0.0295(8) 0.0055(6) 0.0080(6) 0.0016(6)
C31 0.0182(7) 0.0250(8) 0.0249(8) -0.0012(6) 0.0099(6) 0.0019(6)
C32 0.0156(7) 0.0159(6) 0.0225(7) -0.0009(5) 0.0068(5) -0.0005(5)
O1A 0.0361(13) 0.0220(16) 0.0507(16) -0.0020(12) -0.0090(10) -0.0052(12)
C1A 0.0320(16) 0.0226(16) 0.0283(17) -0.0014(12) 0.0070(14) 0.0019(12)
C2A 0.042(2) 0.0273(17) 0.024(2) -0.0047(15) 0.0026(17) -0.0136(17)
C3A 0.024(3) 0.040(3) 0.030(3) 0.001(2) -0.001(2) -0.0040(18)
C4A 0.025(2) 0.024(3) 0.036(3) 0.002(2) 0.001(2) -0.0066(18)
O1B 0.048(3) 0.029(2) 0.040(3) -0.012(2) 0.007(2) -0.0052(19)
C1B 0.045(5) 0.019(3) 0.030(5) 0.000(3) 0.010(4) 0.000(3)
C2B 0.024(3) 0.024(5) 0.022(3) 0.004(3) 0.007(2) 0.006(3)
C3B 0.030(6) 0.020(5) 0.044(7) 0.011(4) 0.008(5) -0.003(4)
C4B 0.019(5) 0.020(4) 0.025(6) -0.006(3) 0.005(4) -0.004(3)

loop_
_atom_type_symbol
_atom_type_description
_atom_type_scat_dispersion_real
_atom_type_scat_dispersion_imag
_atom_type_scat_source
C C 0.0181 0.0091 'International Tables Vol C Tables 4.2.6.8 and 6.1.1.4'
H H 0.0000 0.0000 'International Tables Vol C Tables 4.2.6.8 and 6.1.1.4'
Br Br -0.6763 1.2805 'International Tables Vol C Tables 4.2.6.8 and 6.1.1.4'
Ni Ni -3.0029 0.5091 'International Tables Vol C Tables 4.2.6.8 and 6.1.1.4'
O O 0.0492 0.0322 'International Tables Vol C Tables 4.2.6.8 and 6.1.1.4'
P P 0.2955 0.4335 'International Tables Vol C Tables 4.2.6.8 and 6.1.1.4'

loop_
_exptl_crystal_face_index_h
_exptl_crystal_face_index_k
_exptl_crystal_face_index_l
_exptl_crystal_face_perp_dist
-1 -1 10 0.0108
6 3 -6 0.0385
2 2 8 0.0287
3 13 -1 0.0268
-4 11 0 0.0258
-3 -13 1 0.0255
3 -13 0 0.0306
6 4 -1 0.0441
3 -10 -6 0.0263
7 -3 -4 0.0397
0 -8 -8 0.0211
0 9 -8 0.0207
6 8 -4 0.0351
1 -6 -9 0.0184
0 5 -9 0.0171
-3 2 -8 0.0270
3 11 -6 0.0222

loop_
_geom_angle_atom_site_label_1
_geom_angle_atom_site_label_2
_geom_angle_atom_site_label_3
_geom_angle
_geom_angle_site_symmetry_1
_geom_angle_site_symmetry_3
_geom_angle_publ_flag
P1 Ni1 Br1 177.478(15) . . ?
P1 Ni1 P2 89.268(14) . . ?
P2 Ni1 Br1 91.489(12) . . ?
C3 Ni1 Br1 89.71(4) . . ?
C3 Ni1 P1 89.54(4) . . ?
C3 Ni1 P2 178.78(4) . . ?
C1 P1 Ni1 109.11(4) . . ?
C1 P1 C15 101.32(6) . . ?
C9 P1 Ni1 115.04(4) . . ?
C9 P1 C1 106.18(6) . . ?
C9 P1 C15 103.20(6) . . ?
C15 P1 Ni1 120.38(5) . . ?
C2 P2 Ni1 108.23(5) . . ?
C2 P2 C21 104.24(6) . . ?
C2 P2 C27 105.51(6) . . ?
C21 P2 Ni1 117.79(5) . . ?
C27 P2 Ni1 115.43(5) . . ?
C27 P2 C21 104.45(6) . . ?
P1 C1 H1A 109.1 . . ?
P1 C1 H1B 109.1 . . ?
H1A C1 H1B 107.9 . . ?
C2 C1 P1 112.33(9) . . ?
C2 C1 H1A 109.1 . . ?
C2 C1 H1B 109.1 . . ?
P2 C2 H2A 109.6 . . ?
P2 C2 H2B 109.6 . . ?
C1 C2 P2 110.13(9) . . ?
C1 C2 H2A 109.6 . . ?
C1 C2 H2B 109.6 . . ?
H2A C2 H2B 108.1 . . ?
C4 C3 Ni1 123.53(11) . . ?
C4 C3 C8 116.28(13) . . ?
C8 C3 Ni1 119.91(10) . . ?
C3 C4 H4 119.2 . . ?
C5 C4 C3 121.63(14) . . ?
C5 C4 H4 119.2 . . ?
C4 C5 H5 119.6 . . ?
C6 C5 C4 120.70(15) . . ?
C6 C5 H5 119.6 . . ?
C5 C6 H6 120.5 . . ?
C5 C6 C7 118.98(14) . . ?
C7 C6 H6 120.5 . . ?
C6 C7 H7 119.9 . . ?
C8 C7 C6 120.15(14) . . ?
C8 C7 H7 119.9 . . ?
C3 C8 H8 118.9 . . ?
C7 C8 C3 122.20(14) . . ?
C7 C8 H8 118.9 . . ?
P1 C9 H9 106.5 . . ?
C10 C9 P1 112.34(9) . . ?
C10 C9 H9 106.5 . . ?
C10 C9 C14 109.90(11) . . ?
C14 C9 P1 114.46(9) . . ?
C14 C9 H9 106.5 . . ?
C9 C10 H10A 109.6 . . ?
C9 C10 H10B 109.6 . . ?
H10A C10 H10B 108.1 . . ?
C11 C10 C9 110.30(11) . . ?
C11 C10 H10A 109.6 . . ?
C11 C10 H10B 109.6 . . ?
C10 C11 H11A 109.3 . . ?
C10 C11 H11B 109.3 . . ?
H11A C11 H11B 108.0 . . ?
C12 C11 C10 111.50(12) . . ?
C12 C11 H11A 109.3 . . ?
C12 C11 H11B 109.3 . . ?
C11 C12 H12A 109.4 . . ?
C11 C12 H12B 109.4 . . ?
C11 C12 C13 111.30(12) . . ?
H12A C12 H12B 108.0 . . ?
C13 C12 H12A 109.4 . . ?
C13 C12 H12B 109.4 . . ?
C12 C13 H13A 109.4 . . ?
C12 C13 H13B 109.4 . . ?
C12 C13 C14 111.12(12) . . ?
H13A C13 H13B 108.0 . . ?
C14 C13 H13A 109.4 . . ?
C14 C13 H13B 109.4 . . ?
C9 C14 H14A 109.6 . . ?
C9 C14 H14B 109.6 . . ?
C13 C14 C9 110.44(12) . . ?
C13 C14 H14A 109.6 . . ?
C13 C14 H14B 109.6 . . ?
H14A C14 H14B 108.1 . . ?
P1 C15 H15 106.8 . . ?
C16 C15 P1 115.04(9) . . ?
C16 C15 H15 106.8 . . ?
C20 C15 P1 109.84(9) . . ?
C20 C15 H15 106.8 . . ?
C20 C15 C16 111.22(11) . . ?
C15 C16 H16A 109.5 . . ?
C15 C16 H16B 109.5 . . ?
H16A C16 H16B 108.1 . . ?
C17 C16 C15 110.62(12) . . ?
C17 C16 H16A 109.5 . . ?
C17 C16 H16B 109.5 . . ?
C16 C17 H17A 109.3 . . ?
C16 C17 H17B 109.3 . . ?
H17A C17 H17B 108.0 . . ?
C18 C17 C16 111.61(12) . . ?
C18 C17 H17A 109.3 . . ?
C18 C17 H17B 109.3 . . ?
C17 C18 H18A 109.5 . . ?
C17 C18 H18B 109.5 . . ?
H18A C18 H18B 108.1 . . ?
C19 C18 C17 110.71(12) . . ?
C19 C18 H18A 109.5 . . ?
C19 C18 H18B 109.5 . . ?
C18 C19 H19A 109.4 . . ?
C18 C19 H19B 109.4 . . ?
C18 C19 C20 111.12(12) . . ?
H19A C19 H19B 108.0 . . ?
C20 C19 H19A 109.4 . . ?
C20 C19 H19B 109.4 . . ?
C15 C20 H20A 109.3 . . ?
C15 C20 H20B 109.3 . . ?
C19 C20 C15 111.46(11) . . ?
C19 C20 H20A 109.3 . . ?
C19 C20 H20B 109.3 . . ?
H20A C20 H20B 108.0 . . ?
P2 C21 H21 107.4 . . ?
C22 C21 P2 110.81(9) . . ?
C22 C21 H21 107.4 . . ?
C26 C21 P2 113.17(9) . . ?
C26 C21 H21 107.4 . . ?
C26 C21 C22 110.26(11) . . ?
C21 C22 H22A 109.3 . . ?
C21 C22 H22B 109.3 . . ?
H22A C22 H22B 107.9 . . ?
C23 C22 C21 111.73(12) . . ?
C23 C22 H22A 109.3 . . ?
C23 C22 H22B 109.3 . . ?
C22 C23 H23A 109.3 . . ?
C22 C23 H23B 109.3 . . ?
H23A C23 H23B 107.9 . . ?
C24 C23 C22 111.77(12) . . ?
C24 C23 H23A 109.3 . . ?
C24 C23 H23B 109.3 . . ?
C23 C24 H24A 109.5 . . ?
C23 C24 H24B 109.5 . . ?
H24A C24 H24B 108.1 . . ?
C25 C24 C23 110.54(12) . . ?
C25 C24 H24A 109.5 . . ?
C25 C24 H24B 109.5 . . ?
C24 C25 H25A 109.4 . . ?
C24 C25 H25B 109.4 . . ?
C24 C25 C26 111.07(12) . . ?
H25A C25 H25B 108.0 . . ?
C26 C25 H25A 109.4 . . ?
C26 C25 H25B 109.4 . . ?
C21 C26 H26A 109.5 . . ?
C21 C26 H26B 109.5 . . ?
C25 C26 C21 110.81(11) . . ?
C25 C26 H26A 109.5 . . ?
C25 C26 H26B 109.5 . . ?
H26A C26 H26B 108.1 . . ?
P2 C27 H27 106.8 . . ?
C28 C27 P2 115.21(10) . . ?
C28 C27 H27 106.8 . . ?
C28 C27 C32 110.56(11) . . ?
C32 C27 P2 110.27(9) . . ?
C32 C27 H27 106.8 . . ?
C27 C28 H28A 109.5 . . ?
C27 C28 H28B 109.5 . . ?
C27 C28 C29 110.58(12) . . ?
H28A C28 H28B 108.1 . . ?
C29 C28 H28A 109.5 . . ?
C29 C28 H28B 109.5 . . ?
C28 C29 H29A 109.3 . . ?
C28 C29 H29B 109.3 . . ?
H29A C29 H29B 108.0 . . ?
C30 C29 C28 111.58(12) . . ?
C30 C29 H29A 109.3 . . ?
C30 C29 H29B 109.3 . . ?
C29 C30 H30A 109.4 . . ?
C29 C30 H30B 109.4 . . ?
H30A C30 H30B 108.0 . . ?
C31 C30 C29 111.09(12) . . ?
C31 C30 H30A 109.4 . . ?
C31 C30 H30B 109.4 . . ?
C30 C31 H31A 109.2 . . ?
C30 C31 H31B 109.2 . . ?
C30 C31 C32 111.85(13) . . ?
H31A C31 H31B 107.9 . . ?
C32 C31 H31A 109.2 . . ?
C32 C31 H31B 109.2 . . ?
C27 C32 H32A 109.4 . . ?
C27 C32 H32B 109.4 . . ?
C31 C32 C27 111.22(12) . . ?
C31 C32 H32A 109.4 . . ?
C31 C32 H32B 109.4 . . ?
H32A C32 H32B 108.0 . . ?
C4A O1A C1A 109.7(5) . . ?
O1A C1A H1AA 110.2 . . ?
O1A C1A H1AB 110.2 . . ?
O1A C1A C2A 107.4(3) . . ?
H1AA C1A H1AB 108.5 . . ?
C2A C1A H1AA 110.2 . . ?
C2A C1A H1AB 110.2 . . ?
C1A C2A H2AA 111.3 . . ?
C1A C2A H2AB 111.3 . . ?
C1A C2A C3A 102.2(4) . . ?
H2AA C2A H2AB 109.2 . . ?
C3A C2A H2AA 111.3 . . ?
C3A C2A H2AB 111.3 . . ?
C2A C3A H3AA 111.4 . . ?
C2A C3A H3AB 111.4 . . ?
H3AA C3A H3AB 109.2 . . ?
C4A C3A C2A 102.1(7) . . ?
C4A C3A H3AA 111.4 . . ?
C4A C3A H3AB 111.4 . . ?
O1A C4A C3A 105.1(7) . . ?
O1A C4A H4AA 110.7 . . ?
O1A C4A H4AB 110.7 . . ?
C3A C4A H4AA 110.7 . . ?
C3A C4A H4AB 110.7 . . ?
H4AA C4A H4AB 108.8 . . ?
C4B O1B C1B 104.8(8) . . ?
O1B C1B H1BA 109.9 . . ?
O1B C1B H1BB 109.9 . . ?
O1B C1B C2B 108.8(6) . . ?
H1BA C1B H1BB 108.3 . . ?
C2B C1B H1BA 109.9 . . ?
C2B C1B H1BB 109.9 . . ?
C1B C2B H2BA 111.5 . . ?
C1B C2B H2BB 111.5 . . ?
C1B C2B C3B 101.5(10) . . ?
H2BA C2B H2BB 109.3 . . ?
C3B C2B H2BA 111.5 . . ?
C3B C2B H2BB 111.5 . . ?
C2B C3B H3BA 110.9 . . ?
C2B C3B H3BB 110.9 . . ?
H3BA C3B H3BB 108.9 . . ?
C4B C3B C2B 104.4(14) . . ?
C4B C3B H3BA 110.9 . . ?
C4B C3B H3BB 110.9 . . ?
O1B C4B C3B 104.3(15) . . ?
O1B C4B H4BA 110.9 . . ?
O1B C4B H4BB 110.9 . . ?
C3B C4B H4BA 110.9 . . ?
C3B C4B H4BB 110.9 . . ?
H4BA C4B H4BB 108.9 . . ?

loop_
_geom_bond_atom_site_label_1
_geom_bond_atom_site_label_2
_geom_bond_distance
_geom_bond_site_symmetry_2
_geom_bond_publ_flag
Br1 Ni1 2.3453(3) . ?
Ni1 P1 2.1424(4) . ?
Ni1 P2 2.2219(4) . ?
Ni1 C3 1.9263(14) . ?
P1 C1 1.8489(14) . ?
P1 C9 1.8432(14) . ?
P1 C15 1.8540(14) . ?
P2 C2 1.8435(14) . ?
P2 C21 1.8596(14) . ?
P2 C27 1.8489(14) . ?
C1 H1A 0.9700 . ?
C1 H1B 0.9700 . ?
C1 C2 1.5353(19) . ?
C2 H2A 0.9700 . ?
C2 H2B 0.9700 . ?
C3 C4 1.401(2) . ?
C3 C8 1.403(2) . ?
C4 H4 0.9300 . ?
C4 C5 1.395(2) . ?
C5 H5 0.9300 . ?
C5 C6 1.379(2) . ?
C6 H6 0.9300 . ?
C6 C7 1.389(2) . ?
C7 H7 0.9300 . ?
C7 C8 1.388(2) . ?
C8 H8 0.9300 . ?
C9 H9 0.9800 . ?
C9 C10 1.5326(19) . ?
C9 C14 1.5403(19) . ?
C10 H10A 0.9700 . ?
C10 H10B 0.9700 . ?
C10 C11 1.5306(19) . ?
C11 H11A 0.9700 . ?
C11 H11B 0.9700 . ?
C11 C12 1.525(2) . ?
C12 H12A 0.9700 . ?
C12 H12B 0.9700 . ?
C12 C13 1.526(2) . ?
C13 H13A 0.9700 . ?
C13 H13B 0.9700 . ?
C13 C14 1.532(2) . ?
C14 H14A 0.9700 . ?
C14 H14B 0.9700 . ?
C15 H15 0.9800 . ?
C15 C16 1.5406(19) . ?
C15 C20 1.5372(19) . ?
C16 H16A 0.9700 . ?
C16 H16B 0.9700 . ?
C16 C17 1.5294(19) . ?
C17 H17A 0.9700 . ?
C17 H17B 0.9700 . ?
C17 C18 1.525(2) . ?
C18 H18A 0.9700 . ?
C18 H18B 0.9700 . ?
C18 C19 1.523(2) . ?
C19 H19A 0.9700 . ?
C19 H19B 0.9700 . ?
C19 C20 1.5330(19) . ?
C20 H20A 0.9700 . ?
C20 H20B 0.9700 . ?
C21 H21 0.9800 . ?
C21 C22 1.5354(19) . ?
C21 C26 1.5347(19) . ?
C22 H22A 0.9700 . ?
C22 H22B 0.9700 . ?
C22 C23 1.533(2) . ?
C23 H23A 0.9700 . ?
C23 H23B 0.9700 . ?
C23 C24 1.528(2) . ?
C24 H24A 0.9700 . ?
C24 H24B 0.9700 . ?
C24 C25 1.525(2) . ?
C25 H25A 0.9700 . ?
C25 H25B 0.9700 . ?
C25 C26 1.5324(19) . ?
C26 H26A 0.9700 . ?
C26 H26B 0.9700 . ?
C27 H27 0.9800 . ?
C27 C28 1.5317(19) . ?
C27 C32 1.5348(19) . ?
C28 H28A 0.9700 . ?
C28 H28B 0.9700 . ?
C28 C29 1.535(2) . ?
C29 H29A 0.9700 . ?
C29 H29B 0.9700 . ?
C29 C30 1.529(2) . ?
C30 H30A 0.9700 . ?
C30 H30B 0.9700 . ?
C30 C31 1.526(2) . ?
C31 H31A 0.9700 . ?
C31 H31B 0.9700 . ?
C31 C32 1.531(2) . ?
C32 H32A 0.9700 . ?
C32 H32B 0.9700 . ?
O1A C1A 1.422(3) . ?
O1A C4A 1.418(9) . ?
C1A H1AA 0.9700 . ?
C1A H1AB 0.9700 . ?
C1A C2A 1.514(4) . ?
C2A H2AA 0.9700 . ?
C2A H2AB 0.9700 . ?
C2A C3A 1.519(8) . ?
C3A H3AA 0.9700 . ?
C3A H3AB 0.9700 . ?
C3A C4A 1.512(8) . ?
C4A H4AA 0.9700 . ?
C4A H4AB 0.9700 . ?
O1B C1B 1.432(8) . ?
O1B C4B 1.406(13) . ?
C1B H1BA 0.9700 . ?
C1B H1BB 0.9700 . ?
C1B C2B 1.509(9) . ?
C2B H2BA 0.9700 . ?
C2B H2BB 0.9700 . ?
C2B C3B 1.547(18) . ?
C3B H3BA 0.9700 . ?
C3B H3BB 0.9700 . ?
C3B C4B 1.502(13) . ?
C4B H4BA 0.9700 . ?
C4B H4BB 0.9700 . ?

loop_
_geom_torsion_atom_site_label_1
_geom_torsion_atom_site_label_2
_geom_torsion_atom_site_label_3
_geom_torsion_atom_site_label_4
_geom_torsion
_geom_torsion_site_symmetry_1
_geom_torsion_site_symmetry_2
_geom_torsion_site_symmetry_3
_geom_torsion_site_symmetry_4
_geom_torsion_publ_flag
Ni1 P1 C1 C2 -28.85(10) . . . . ?
Ni1 P1 C9 C10 45.86(11) . . . . ?
Ni1 P1 C9 C14 172.11(8) . . . . ?
Ni1 P1 C15 C16 83.76(10) . . . . ?
Ni1 P1 C15 C20 -42.63(11) . . . . ?
Ni1 P2 C2 C1 -28.71(10) . . . . ?
Ni1 P2 C21 C22 48.37(11) . . . . ?
Ni1 P2 C21 C26 -76.07(10) . . . . ?
Ni1 P2 C27 C28 -176.28(9) . . . . ?
Ni1 P2 C27 C32 -50.29(11) . . . . ?
Ni1 C3 C4 C5 -174.26(12) . . . . ?
Ni1 C3 C8 C7 176.42(11) . . . . ?
P1 C1 C2 P2 36.40(12) . . . . ?
P1 C9 C10 C11 -173.23(10) . . . . ?
P1 C9 C14 C13 174.26(10) . . . . ?
P1 C15 C16 C17 179.87(10) . . . . ?
P1 C15 C20 C19 -177.08(10) . . . . ?
P2 C21 C22 C23 179.15(10) . . . . ?
P2 C21 C26 C25 -178.85(10) . . . . ?
P2 C27 C28 C29 -177.38(10) . . . . ?
P2 C27 C32 C31 175.23(10) . . . . ?
C1 P1 C9 C10 -74.92(11) . . . . ?
C1 P1 C9 C14 51.32(11) . . . . ?
C1 P1 C15 C16 -155.94(10) . . . . ?
C1 P1 C15 C20 77.67(10) . . . . ?
C2 P2 C21 C22 -71.55(11) . . . . ?
C2 P2 C21 C26 164.02(10) . . . . ?
C2 P2 C27 C28 -56.83(11) . . . . ?
C2 P2 C27 C32 69.16(11) . . . . ?
C3 C4 C5 C6 -1.7(3) . . . . ?
C4 C3 C8 C7 2.3(2) . . . . ?
C4 C5 C6 C7 1.9(3) . . . . ?
C5 C6 C7 C8 0.0(2) . . . . ?
C6 C7 C8 C3 -2.2(2) . . . . ?
C8 C3 C4 C5 -0.4(2) . . . . ?
C9 P1 C1 C2 95.69(10) . . . . ?
C9 P1 C15 C16 -46.13(11) . . . . ?
C9 P1 C15 C20 -172.52(9) . . . . ?
C9 C10 C11 C12 -56.83(16) . . . . ?
C10 C9 C14 C13 -58.23(15) . . . . ?
C10 C11 C12 C13 55.14(17) . . . . ?
C11 C12 C13 C14 -54.99(17) . . . . ?
C12 C13 C14 C9 56.69(16) . . . . ?
C14 C9 C10 C11 58.10(15) . . . . ?
C15 P1 C1 C2 -156.82(10) . . . . ?
C15 P1 C9 C10 178.94(10) . . . . ?
C15 P1 C9 C14 -54.82(11) . . . . ?
C15 C16 C17 C18 56.14(16) . . . . ?
C16 C15 C20 C19 54.40(15) . . . . ?
C16 C17 C18 C19 -57.28(16) . . . . ?
C17 C18 C19 C20 56.47(16) . . . . ?
C18 C19 C20 C15 -55.42(16) . . . . ?
C20 C15 C16 C17 -54.45(15) . . . . ?
C21 P2 C2 C1 97.45(10) . . . . ?
C21 P2 C27 C28 52.76(11) . . . . ?
C21 P2 C27 C32 178.75(10) . . . . ?
C21 C22 C23 C24 54.55(17) . . . . ?
C22 C21 C26 C25 56.41(15) . . . . ?
C22 C23 C24 C25 -55.04(17) . . . . ?
C23 C24 C25 C26 56.82(17) . . . . ?
C24 C25 C26 C21 -58.05(16) . . . . ?
C26 C21 C22 C23 -54.77(16) . . . . ?
C27 P2 C2 C1 -152.82(9) . . . . ?
C27 P2 C21 C22 177.94(10) . . . . ?
C27 P2 C21 C26 53.50(11) . . . . ?
C27 C28 C29 C30 -56.54(17) . . . . ?
C28 C27 C32 C31 -56.20(16) . . . . ?
C28 C29 C30 C31 54.99(17) . . . . ?
C29 C30 C31 C32 -54.19(17) . . . . ?
C30 C31 C32 C27 55.08(17) . . . . ?
C32 C27 C28 C29 56.78(15) . . . . ?
O1A C1A C2A C3A -21.5(6) . . . . ?
C1A O1A C4A C3A 22.9(13) . . . . ?
C1A C2A C3A C4A 34.0(9) . . . . ?
C2A C3A C4A O1A -35.5(13) . . . . ?
C4A O1A C1A C2A -0.6(9) . . . . ?
O1B C1B C2B C3B 10.4(16) . . . . ?
C1B O1B C4B C3B 41.2(18) . . . . ?
C1B C2B C3B C4B 14(2) . . . . ?
C2B C3B C4B O1B -34(2) . . . . ?
C4B O1B C1B C2B -32.7(11) . . . . ?

loop_
_exptl_oxdiff_crystal_face_indexfrac_h
_exptl_oxdiff_crystal_face_indexfrac_k
_exptl_oxdiff_crystal_face_indexfrac_l
_exptl_oxdiff_crystal_face_x
_exptl_oxdiff_crystal_face_y
_exptl_oxdiff_crystal_face_z
-1.3669 -0.5157 9.9075 0.2327 0.9725 -0.0091
5.9697 3.3696 -6.4381 -0.1410 -0.5834 0.7998
2.2905 1.6136 8.1025 0.1971 0.8279 0.5251
2.7693 13.3352 -0.7853 0.7328 -0.2576 0.6298
-4.2917 11.0216 -0.2178 0.8522 -0.3018 -0.4273
-3.3344 -12.7233 0.7946 -0.6732 0.2365 -0.7006
3.2179 -12.6501 0.3619 -0.9142 0.3234 0.2444
6.4236 4.2904 -0.6153 0.0284 -0.0082 0.9996
3.1713 -10.4037 -6.2573 -0.9138 -0.3791 0.1457
6.6754 -2.6886 -3.8555 -0.4961 -0.2044 0.8439
-0.2270 -7.5156 -8.1246 -0.6481 -0.6848 -0.3332
0.3213 8.8380 -7.7317 0.3828 -0.9223 0.0525
5.6784 7.5339 -4.2509 0.1826 -0.4438 0.8773
0.5715 -5.9630 -8.9306 -0.5955 -0.7768 -0.2050
0.2774 4.5495 -9.2038 0.0790 -0.9950 -0.0616
-2.7026 2.1552 -7.6674 0.0674 -0.8590 -0.5076
2.9417 11.2213 -5.6522 0.4856 -0.7037 0.5186
